data_7047665
loop_
_publ_author_name
'Tian, Xuerui'
'Hou, Lin'
'Wang, Jiaojiao'
'Xin, Xing'
'Zhang, Heng'
'Ma, Yuan-Yuan'
'Wang, Yali'
'Zhang, Lina'
'Han, Zhangang'

_publ_section_title
;
 Novel fully reduced phosphomolybdates for highly efficient removal of
 inorganic hexavalent chromium and organic dye methylene blue
;
_journal_name_full 'Dalton Transactions'
_journal_paper_doi 10.1039/C8DT03250E
_journal_year 2018
_chemical_formula_moiety 'K0.1 Mo6 Na0.9 O31.25 P4, 3(C2 H10 N2), 0.5(H2 O), 0.7(H O), 0.8(O)'
_chemical_formula_sum 'C6 H29.5 K0.1 Mo6 N6 Na0.9 O33.25 P4'
_chemical_formula_weight 1441.97
_space_group_crystal_system triclinic
_space_group_IT_number 2
_space_group_name_Hall '-P 1'
_space_group_name_H-M_alt 'P -1'
_symmetry_space_group_name_Hall '-P 1'
_symmetry_space_group_name_H-M 'P -1'
_atom_sites_solution_hydrogens mixed
_audit_creation_date 2018-09-16
_audit_creation_method
;
Olex2 1.2
(compiled 2018.05.29 svn.r3508 for OlexSys, GUI svn.r5506)
;
_audit_update_record
;
2018-09-17 deposited with the CCDC.
2018-09-27 downloaded from the CCDC.
;
_cell_angle_alpha 80.601(4)
_cell_angle_beta 82.922(3)
_cell_angle_gamma 76.161(3)
_cell_formula_units_Z 4
_cell_length_a 12.138(3)
_cell_length_b 14.763(4)
_cell_length_c 21.449(6)
_cell_measurement_reflns_used 9917
_cell_measurement_temperature 296(2)
_cell_measurement_theta_max 28.02
_cell_measurement_theta_min 2.56
_cell_volume 3667.6(17)
_computing_cell_refinement 'SAINT v7.68A (Bruker, 2009)'
_computing_data_collection 'Bruker SMART'
_computing_data_reduction 'SAINT v7.68A (Bruker, 2009)'
_computing_molecular_graphics 'Olex2 (Dolomanov et al., 2009)'
_computing_publication_material 'Olex2 (Dolomanov et al., 2009)'
_computing_structure_refinement 'ShelXL (Sheldrick, 2015)'
_computing_structure_solution 'Bruker SHELXTL'
_diffrn_ambient_temperature 296.15
_diffrn_measured_fraction_theta_full 0.965
_diffrn_measured_fraction_theta_max 0.965
_diffrn_measurement_device_type 'CCD area detector'
_diffrn_measurement_method 'phi and omega scans'
_diffrn_radiation_monochromator graphite
_diffrn_radiation_type MoK\a
_diffrn_radiation_wavelength 0.71073
_diffrn_reflns_av_R_equivalents 0.1378
_diffrn_reflns_av_unetI/netI 0.0680
_diffrn_reflns_Laue_measured_fraction_full 0.965
_diffrn_reflns_Laue_measured_fraction_max 0.965
_diffrn_reflns_limit_h_max 14
_diffrn_reflns_limit_h_min -14
_diffrn_reflns_limit_k_max 17
_diffrn_reflns_limit_k_min -15
_diffrn_reflns_limit_l_max 25
_diffrn_reflns_limit_l_min -25
_diffrn_reflns_number 17005
_diffrn_reflns_point_group_measured_fraction_full 0.965
_diffrn_reflns_point_group_measured_fraction_max 0.965
_diffrn_reflns_theta_full 25.010
_diffrn_reflns_theta_max 25.010
_diffrn_reflns_theta_min 1.735
_exptl_absorpt_coefficient_mu 2.305
_exptl_absorpt_correction_T_max 0.777
_exptl_absorpt_correction_T_min 0.683
_exptl_absorpt_correction_type multi-scan
_exptl_absorpt_process_details sadabs
_exptl_crystal_colour black
_exptl_crystal_colour_primary black
_exptl_crystal_density_diffrn 2.612
_exptl_crystal_description block
_exptl_crystal_F_000 2789
_exptl_crystal_size_max 0.19
_exptl_crystal_size_mid 0.18
_exptl_crystal_size_min 0.17
_refine_diff_density_max 2.568
_refine_diff_density_min -2.373
_refine_diff_density_rms 0.307
_refine_ls_extinction_method none
_refine_ls_goodness_of_fit_ref 1.109
_refine_ls_hydrogen_treatment constr
_refine_ls_matrix_type full
_refine_ls_number_parameters 1018
_refine_ls_number_reflns 12505
_refine_ls_number_restraints 130
_refine_ls_restrained_S_all 1.108
_refine_ls_R_factor_all 0.0653
_refine_ls_R_factor_gt 0.0533
_refine_ls_shift/su_max 0.002
_refine_ls_shift/su_mean 0.000
_refine_ls_structure_factor_coef Fsqd
_refine_ls_weighting_details 'w=1/[\s^2^(Fo^2^)+(0.0969P)^2^+46.0413P] where P=(Fo^2^+2Fc^2^)/3'
_refine_ls_weighting_scheme calc
_refine_ls_wR_factor_gt 0.1428
_refine_ls_wR_factor_ref 0.1719
_reflns_Friedel_coverage 0.000
_reflns_number_gt 11184
_reflns_number_total 12505
_reflns_threshold_expression 'I > 2\s(I)'
_cod_data_source_file c8dt03250e2.cif
_cod_data_source_block wxx_144_0m
_cod_depositor_comments
;

2024-03-12
Z value and formula fixed to values more according to usual
chemical conventions.                 miguel
;
_cod_original_formula_weight 5767.90
_cod_original_formula_moiety 'K0.4 Mo24 Na3.6 O125 P16, 12(C2 H10 N2), 2(H2 O), 2.8(H O), 3.2(O)'
_cod_original_formula_units_Z 1
_cod_original_cell_volume 3667.4(16)
_cod_original_formula_sum 'C24 H118 K0.40 Mo24 N24 Na3.60 O133 P16'
_cod_database_code 7047665
_shelx_shelxl_version_number 2018/1
_shelx_space_group_comment
;
The symmetry employed for this shelxl refinement is uniquely defined
by the following loop, which should always be used as a source of
symmetry information in preference to the above space-group names.
They are only intended as comments.
;
_shelx_estimated_absorpt_t_max 0.695
_shelx_estimated_absorpt_t_min 0.669
_olex2_refinement_description
;
1. Fixed Uiso
 At 1.2 times of:
  All C(H,H) groups, {H2C,H2D,H2E} of N2, {H9A,H9B,H9C} of N9, {H10A,H10B,
  H10C} of N10, {H5C,H5D,H5E} of N5
 At 1.5 times of:
  All O(H) groups, {H1C,H1D,H1E} of N1, {H3C,H3D,H3E} of N3, {H8C,H8D,H8E} of
  N8, {H7C,H7D,H7E} of N7, {H12C,H12D,H12E} of N12, {H11C,H11D,H11E} of N11,
  {H4C,H4D,H4E} of N4, {H6C,H6D,H6E} of N6, All O(H,H) groups
2. Shared sites
{K1, Na3}
3. Restrained distances
 C2-N2
 1.55 with sigma of 0.02
 N6-C6
 1.5 with sigma of 0.02
 N10-C10
 1.55 with sigma of 0.02
 C10-C9
 1.5 with sigma of 0.02
4. Uiso/Uaniso restraints and constraints
Na1 \\sim O3 \\sim O4 \\sim O1: within 3.8A with sigma of 0.01 and sigma for
terminal atoms of 0.02
C1 \\sim C2 \\sim C3 \\sim C4 \\sim C5 \\sim C6 \\sim C7 \\sim C8 \\sim C11
\\sim C12 \\sim C9 \\sim C10: within 3.5A with sigma of 0.01 and sigma for
terminal atoms of 0.03
N1 \\sim N2 \\sim N3 \\sim N4 \\sim N5 \\sim N6 \\sim N7 \\sim N8 \\sim N11
\\sim N12 \\sim N9 \\sim N10: within 3.5A with sigma of 0.01 and sigma for
terminal atoms of 0.03
Uanis(C8) \\sim Ueq, Uanis(C11) \\sim Ueq, Uanis(C12) \\sim Ueq, Uanis(O6)
\\sim Ueq: with sigma of 0.01 and sigma for terminal atoms of 0.02
Uanis(O41) \\sim Ueq: with sigma of 0.001 and sigma for terminal atoms of 0.002
Uanis(C10) \\sim Ueq: with sigma of 0.05 and sigma for terminal atoms of 0.01
Uanis(O36) = Uanis(O47)
Uanis(O8) = Uanis(O9)
Uanis(K1) = Uanis(Na3)
5. Others
 Fixed Sof: Na3(0.8) O3W(0.6) O3WA(0.4) O4W(0.5) O5W(0.6) O6W(0.4) H6W(0.4)
 K1(0.2)
6.a Free rotating group:
 O1W(H1WA,H1WB), O2W(H2W), O6W(H6W)
6.b Secondary CH2 refined with riding coordinates:
 C1(H1A,H1B), C2(H2A,H2B), C3(H3A,H3B), C4(H4A,H4B), C5(H5A,H5B), C6(H6A,H6B),
 C7(H7A,H7B), C8(H8A,H8B), C11(H11A,H11B), C12(H12A,H12B), C9(H9D,H9E),
 C10(H10D,H10E)
6.c Idealised Me refined as rotating group:
 N1(H1C,H1D,H1E), N2(H2C,H2D,H2E), N3(H3C,H3D,H3E), N4(H4C,H4D,H4E), N5(H5C,
 H5D,H5E), N6(H6C,H6D,H6E), N7(H7C,H7D,H7E), N8(H8C,H8D,H8E), N11(H11C,H11D,
 H11E), N12(H12C,H12D,H12E), N9(H9A,H9B,H9C), N10(H10A,H10B,H10C)
;
_olex2_submission_special_instructions 'No special instructions were received'

loop_
_space_group_symop_operation_xyz
'x, y, z'
'-x, -y, -z'

loop_
_atom_site_label
_atom_site_type_symbol
_atom_site_fract_x
_atom_site_fract_y
_atom_site_fract_z
_atom_site_U_iso_or_equiv
_atom_site_adp_type
_atom_site_occupancy
_atom_site_site_symmetry_order
_atom_site_calc_flag
_atom_site_refinement_flags_posn
_atom_site_refinement_flags_adp
_atom_site_refinement_flags_occupancy
_atom_site_disorder_assembly
_atom_site_disorder_group
Mo1 Mo 0.45229(6) 0.48046(5) 0.32861(3) 0.01330(17) Uani 1 1 d . . . . .
Mo2 Mo 0.96270(6) -0.23971(5) -0.04197(3) 0.01295(17) Uani 1 1 d . . . . .
Mo3 Mo 0.69837(6) 0.02082(5) 0.08915(3) 0.01359(17) Uani 1 1 d . . . . .
Mo4 Mo 1.11987(6) -0.14742(5) 0.15560(3) 0.01374(17) Uani 1 1 d . . . . .
Mo5 Mo 0.93520(6) -0.02227(5) 0.18268(3) 0.01354(17) Uani 1 1 d . . . . .
Mo6 Mo 1.13626(6) -0.27223(5) 0.02447(3) 0.01319(17) Uani 1 1 d . . . . .
Mo7 Mo 0.66519(6) 0.48752(5) 0.33153(3) 0.01588(17) Uani 1 1 d . . . . .
Mo8 Mo 0.42309(6) 0.25315(5) 0.54643(3) 0.01709(18) Uani 1 1 d . . . . .
Mo9 Mo 0.70908(6) -0.06848(5) -0.00754(3) 0.01397(17) Uani 1 1 d . . . . .
Mo10 Mo 0.81492(6) 0.36225(5) 0.46480(3) 0.01722(18) Uani 1 1 d . . . . .
Mo11 Mo 0.31120(6) 0.34751(5) 0.45199(3) 0.01393(17) Uani 1 1 d . . . . .
Mo12 Mo 0.71155(6) 0.26528(5) 0.55672(3) 0.01705(18) Uani 1 1 d . . . . .
P1 P 0.31455(18) 0.32020(15) 0.29895(10) 0.0150(4) Uani 1 1 d . . . . .
P2 P 0.6113(2) 0.07336(16) 0.61077(12) 0.0245(5) Uani 1 1 d . . . . .
P3 P 0.93167(19) 0.3528(2) 0.31397(11) 0.0253(5) Uani 1 1 d . . . . .
P4 P 0.87946(17) -0.20097(14) 0.11193(10) 0.0133(4) Uani 1 1 d . . . . .
P5 P 0.60371(18) 0.28067(15) 0.41098(10) 0.0149(4) Uani 1 1 d . . . . .
P6 P 1.25192(19) -0.37292(15) 0.15755(11) 0.0181(4) Uani 1 1 d . . . . .
P7 P 0.6688(2) -0.01632(19) 0.25105(11) 0.0269(5) Uani 1 1 d . . . . .
P11 P 0.69896(19) -0.28192(16) -0.04463(10) 0.0170(4) Uani 1 1 d . . . . .
Na1 Na 0.500000 0.500000 0.500000 0.0123(8) Uani 1 2 d S TU P . .
Na3 Na 0.4881(2) 0.12620(19) 0.37159(13) 0.0149(5) Uani 0.8 1 d . . . A 1
Na2 Na 1.000000 0.000000 0.000000 0.0140(9) Uani 1 2 d S T P . .
O1 O 0.3910(5) 0.3866(4) 0.5129(3) 0.0144(11) Uani 1 1 d . U . . .
O2 O 0.4835(5) 0.3402(4) 0.3913(3) 0.0191(13) Uani 1 1 d . . . . .
O3 O 0.5291(5) 0.5176(4) 0.3926(3) 0.0132(10) Uani 1 1 d . U . . .
O4 O 0.6722(5) 0.3975(4) 0.5188(3) 0.0153(11) Uani 1 1 d . U . . .
O5 O 0.8316(5) 0.2266(4) 0.4902(3) 0.0226(13) Uani 1 1 d . . . . .
O6 O 0.5413(5) 0.2880(4) 0.5993(3) 0.0159(12) Uani 1 1 d . U . . .
O7 O 1.0362(5) -0.0343(4) 0.1043(3) 0.0168(12) Uani 1 1 d . . . . .
O8 O 1.2118(5) -0.1837(4) 0.0679(3) 0.0139(8) Uani 1 1 d . . . . .
O9 O 1.0119(5) -0.2214(4) 0.1086(3) 0.0139(8) Uani 1 1 d . . . . .
O10 O 0.8343(5) -0.1018(4) 0.1352(3) 0.0189(12) Uani 1 1 d . . . . .
O11 O 0.8185(5) 0.0786(4) 0.1268(3) 0.0161(12) Uani 1 1 d . . . . .
O12 O 0.6065(5) 0.1244(4) 0.0688(3) 0.0222(13) Uani 1 1 d . . . . .
O13 O 0.8083(5) 0.0073(4) 0.0148(3) 0.0159(12) Uani 1 1 d . . . . .
O14 O 1.0515(5) -0.1547(4) -0.0214(3) 0.0169(12) Uani 1 1 d . . . . .
O15 O 1.0258(5) -0.3477(4) 0.0187(3) 0.0188(12) Uani 1 1 d . . . . .
O16 O 0.2611(5) 0.3171(5) 0.3691(3) 0.0211(13) Uani 1 1 d . . . . .
O17 O 0.7616(5) 0.4949(4) 0.4069(3) 0.0186(12) Uani 1 1 d . . . . .
O18 O 1.0006(5) -0.1487(4) 0.2267(3) 0.0199(13) Uani 1 1 d . . . . .
O19 O 1.1920(5) -0.3770(4) 0.0976(3) 0.0203(13) Uani 1 1 d . . . . .
O20 O 0.5916(5) 0.2505(4) 0.4842(3) 0.0200(13) Uani 1 1 d . . . . .
O21 O 0.8461(5) -0.1143(4) -0.0776(3) 0.0168(12) Uani 1 1 d . . . . .
O22 O 0.8440(5) -0.1925(4) 0.0432(3) 0.0177(12) Uani 1 1 d . . . . .
O23 O 0.3761(6) 0.2119(4) 0.4727(3) 0.0229(13) Uani 1 1 d . . . . .
O24 O 0.2167(5) 0.3313(4) 0.2556(3) 0.0196(13) Uani 1 1 d . . . . .
O25 O 0.5918(5) 0.4229(5) 0.2805(3) 0.0238(14) Uani 1 1 d . . . . .
O26 O 0.3653(5) 0.4094(4) 0.2803(3) 0.0190(12) Uani 1 1 d . . . . .
O27 O 0.3094(5) 0.4833(4) 0.3979(3) 0.0169(12) Uani 1 1 d . . . . .
O28 O 0.6268(5) -0.0782(4) 0.0758(3) 0.0205(13) Uani 1 1 d . . . . .
O29 O 0.8349(5) -0.2783(5) 0.1555(3) 0.0233(13) Uani 1 1 d . . . . .
O30 O 1.1876(6) -0.2867(5) 0.1903(3) 0.0284(15) Uani 1 1 d . . . . .
O31 O 0.4021(6) 0.2297(5) 0.2903(3) 0.0271(15) Uani 1 1 d . . . . .
O32 O 0.6895(5) 0.3462(4) 0.3963(3) 0.0214(13) Uani 1 1 d . . . . .
O33 O 0.8318(5) -0.3084(4) -0.0475(3) 0.0218(13) Uani 1 1 d . . . . .
O34 O 0.5100(6) 0.1136(5) 0.5677(3) 0.0304(16) Uani 1 1 d . . . . .
O35 O 0.6412(6) 0.1949(5) 0.3763(3) 0.0304(16) Uani 1 1 d . . . . .
O36 O 0.1743(6) 0.3658(5) 0.4868(3) 0.0301(11) Uani 1 1 d . . . . .
O37 O 1.0261(5) -0.2655(5) -0.1145(3) 0.0213(13) Uani 1 1 d . . . . .
O38 O 0.9867(5) 0.0556(4) 0.2150(3) 0.0218(13) Uani 1 1 d . . . . .
O39 O 0.7130(6) 0.1218(4) 0.5802(3) 0.0241(14) Uani 1 1 d . . . . .
O40 O 1.2214(6) -0.1034(5) 0.1816(3) 0.0259(14) Uani 1 1 d . . . . .
O41 O 0.4035(5) 0.5871(4) 0.2835(3) 0.0208(13) Uani 1 1 d . U . . .
O42 O 0.6610(6) -0.2835(5) -0.1094(3) 0.0263(14) Uani 1 1 d . . . . .
O43 O 0.7950(6) -0.0202(5) 0.2491(3) 0.0277(15) Uani 1 1 d . . . . .
O44 O 0.7792(6) 0.2724(5) 0.6200(3) 0.0280(15) Uani 1 1 d . . . . .
O45 O 0.6267(5) 0.0051(5) 0.1836(3) 0.0233(14) Uani 1 1 d . . . . .
O46 O 0.8165(5) 0.4152(6) 0.2917(3) 0.0304(16) Uani 1 1 d . . . . .
O47 O 0.3129(6) 0.2496(5) 0.6032(3) 0.0301(11) Uani 1 1 d . . . . .
O48 O 1.0234(6) 0.4131(6) 0.2921(4) 0.0378(18) Uani 1 1 d . . . . .
O49 O 1.2472(6) -0.3064(5) -0.0299(3) 0.0289(15) Uani 1 1 d . . . . .
O50 O 1.3767(6) -0.3753(5) 0.1415(4) 0.0358(17) Uani 1 1 d . . . . .
O51 O 0.9092(6) 0.3968(5) 0.5034(3) 0.0291(15) Uani 1 1 d . . . . .
O52 O 0.9269(6) 0.3297(6) 0.3868(3) 0.0331(17) Uani 1 1 d . . . . .
O53 O 0.6232(5) 0.0124(5) -0.0564(3) 0.0261(14) Uani 1 1 d . . . . .
O54 O 1.2280(6) -0.4634(5) 0.2035(3) 0.0298(15) Uani 1 1 d . . . . .
O55 O 0.6528(7) -0.3545(5) 0.0072(3) 0.0354(17) Uani 1 1 d . . . . .
O56 O 0.6535(5) -0.1836(5) -0.0226(4) 0.0292(16) Uani 1 1 d . . . . .
O57 O 0.9600(6) 0.2617(6) 0.2842(4) 0.0349(17) Uani 1 1 d . . . . .
O58 O 0.5720(6) 0.0959(5) 0.6785(3) 0.0307(15) Uani 1 1 d . . . . .
O59 O 0.6505(7) -0.0316(5) 0.6073(4) 0.0355(17) Uani 1 1 d . . . . .
O60 O 0.6695(6) 0.5925(5) 0.2879(3) 0.0316(16) Uani 1 1 d . . . . .
O61 O 0.6502(7) -0.1143(6) 0.2834(4) 0.049(2) Uani 1 1 d . . . . .
O62 O 0.6020(8) 0.0593(8) 0.2897(4) 0.062(3) Uani 1 1 d . . . . .
C1 C 0.7222(8) 0.2713(7) 0.1939(5) 0.0261(19) Uani 1 1 d . U . . .
H1A H 0.775434 0.251734 0.158392 0.031 Uiso 1 1 calc R . . . .
H1B H 0.719948 0.336895 0.195834 0.031 Uiso 1 1 calc R . . . .
C2 C 0.6039(8) 0.2601(7) 0.1843(4) 0.028(2) Uani 1 1 d D U . . .
H2A H 0.607115 0.194535 0.181592 0.034 Uiso 1 1 calc R . . . .
H2B H 0.551733 0.277771 0.220574 0.034 Uiso 1 1 calc R . . . .
C3 C 0.3253(8) 0.0599(7) 0.2090(4) 0.0238(18) Uani 1 1 d . U . . .
H3A H 0.308025 0.043972 0.169704 0.029 Uiso 1 1 calc R . . . .
H3B H 0.361170 0.002045 0.234213 0.029 Uiso 1 1 calc R . . . .
C4 C 0.2165(8) 0.1046(7) 0.2446(4) 0.0236(18) Uani 1 1 d . U . . .
H4A H 0.170223 0.058384 0.257558 0.028 Uiso 1 1 calc R . . . .
H4B H 0.234421 0.123730 0.282592 0.028 Uiso 1 1 calc R . . . .
C5 C 0.4500(9) 0.2517(7) 0.8592(5) 0.033(2) Uani 1 1 d . U . . .
H5A H 0.449697 0.317817 0.845938 0.040 Uiso 1 1 calc R . . . .
H5B H 0.372638 0.247587 0.874782 0.040 Uiso 1 1 calc R . . . .
C6 C 0.4839(12) 0.2009(9) 0.8013(6) 0.051(3) Uani 1 1 d D U . . .
H6A H 0.502474 0.133737 0.815881 0.061 Uiso 1 1 calc R . . . .
H6B H 0.417809 0.213468 0.777306 0.061 Uiso 1 1 calc R . . . .
C7 C 0.1091(13) 0.4966(11) 0.9051(8) 0.059(3) Uani 1 1 d . U . . .
H7A H 0.129336 0.554813 0.909411 0.071 Uiso 1 1 calc R . . . .
H7B H 0.070639 0.475337 0.945226 0.071 Uiso 1 1 calc R . . . .
C8 C 0.0260(13) 0.5176(12) 0.8547(7) 0.063(3) Uani 1 1 d . U . . .
H8A H 0.043398 0.569354 0.823991 0.076 Uiso 1 1 calc R . . . .
H8B H 0.039601 0.462984 0.832764 0.076 Uiso 1 1 calc R . . . .
C11 C 0.9358(16) 0.6361(13) 0.3026(9) 0.078(4) Uani 1 1 d . U . . .
H11A H 0.892345 0.587968 0.305953 0.093 Uiso 1 1 calc R . . . .
H11B H 0.996240 0.623994 0.268926 0.093 Uiso 1 1 calc R . . . .
C12 C 0.9877(17) 0.6247(13) 0.3612(9) 0.077(4) Uani 1 1 d . U . . .
H12A H 0.928363 0.641725 0.394683 0.092 Uiso 1 1 calc R . . . .
H12B H 1.037795 0.668040 0.356835 0.092 Uiso 1 1 calc R . . . .
N1 N 0.7610(8) 0.2122(7) 0.2543(4) 0.035(2) Uani 1 1 d . U . . .
H1C H 0.706050 0.222877 0.285491 0.053 Uiso 1 1 calc GR . . . .
H1D H 0.823184 0.227117 0.263757 0.053 Uiso 1 1 calc GR . . . .
H1E H 0.776674 0.151607 0.249395 0.053 Uiso 1 1 calc GR . . . .
N2 N 0.5601(7) 0.3203(6) 0.1248(4) 0.0278(18) Uani 1 1 d D U . . .
H2C H 0.610221 0.306978 0.091800 0.033 Uiso 1 1 calc GR . . . .
H2D H 0.550148 0.380839 0.128857 0.033 Uiso 1 1 calc GR . . . .
H2E H 0.493889 0.308658 0.118579 0.033 Uiso 1 1 calc GR . . . .
N3 N 0.4064(6) 0.1250(5) 0.1943(3) 0.0207(15) Uani 1 1 d . U . . .
H3C H 0.390896 0.162844 0.158236 0.031 Uiso 1 1 calc GR . . . .
H3D H 0.477571 0.091118 0.190436 0.031 Uiso 1 1 calc GR . . . .
H3E H 0.398692 0.159353 0.225695 0.031 Uiso 1 1 calc GR . . . .
N4 N 0.1494(7) 0.1884(6) 0.2059(4) 0.0233(16) Uani 1 1 d . U . . .
H4C H 0.192085 0.230375 0.192920 0.035 Uiso 1 1 calc GR . . . .
H4D H 0.087730 0.214173 0.229357 0.035 Uiso 1 1 calc GR . . . .
H4E H 0.128405 0.170502 0.172326 0.035 Uiso 1 1 calc GR . . . .
N5 N 0.5230(8) 0.2166(8) 0.9123(5) 0.040(2) Uani 1 1 d . U . . .
H5C H 0.577354 0.248924 0.908373 0.048 Uiso 1 1 calc GR . . . .
H5D H 0.554785 0.155825 0.911710 0.048 Uiso 1 1 calc GR . . . .
H5E H 0.480877 0.224115 0.948933 0.048 Uiso 1 1 calc GR . . . .
N6 N 0.5774(10) 0.2236(8) 0.7587(5) 0.053(3) Uani 1 1 d D U . . .
H6C H 0.608361 0.262427 0.774873 0.080 Uiso 1 1 calc GR . . . .
H6D H 0.552306 0.251293 0.721411 0.080 Uiso 1 1 calc GR . . . .
H6E H 0.629511 0.170985 0.753266 0.080 Uiso 1 1 calc GR . . . .
N7 N 0.2132(11) 0.4268(7) 0.8937(6) 0.057(3) Uani 1 1 d . U . . .
H7C H 0.200392 0.369380 0.905885 0.085 Uiso 1 1 calc GR . . . .
H7D H 0.266877 0.434917 0.915641 0.085 Uiso 1 1 calc GR . . . .
H7E H 0.236273 0.433291 0.852489 0.085 Uiso 1 1 calc GR . . . .
N8 N -0.0947(11) 0.5417(10) 0.8756(7) 0.071(4) Uani 1 1 d . U . . .
H8C H -0.112125 0.495730 0.904711 0.106 Uiso 1 1 calc GR . . . .
H8D H -0.135319 0.548815 0.842636 0.106 Uiso 1 1 calc GR . . . .
H8E H -0.110397 0.595177 0.892319 0.106 Uiso 1 1 calc GR . . . .
N11 N 0.8601(8) 0.7282(7) 0.2833(4) 0.037(2) Uani 1 1 d . U . . .
H11C H 0.802531 0.739711 0.312973 0.055 Uiso 1 1 calc GR . . . .
H11D H 0.832875 0.727199 0.246740 0.055 Uiso 1 1 calc GR . . . .
H11E H 0.899139 0.773135 0.278359 0.055 Uiso 1 1 calc GR . . . .
N12 N 1.0535(13) 0.5284(9) 0.3804(7) 0.075(5) Uani 1 1 d . U . . .
H12C H 1.054937 0.492948 0.350389 0.113 Uiso 1 1 calc GR . . . .
H12D H 1.021018 0.503720 0.416637 0.113 Uiso 1 1 calc GR . . . .
H12E H 1.124426 0.530316 0.385857 0.113 Uiso 1 1 calc GR . . . .
O1W O 0.4227(6) 0.5025(5) 0.8451(3) 0.0300(15) Uiso 1 1 d . . . . .
H1WA H 0.484942 0.461729 0.841327 0.045 Uiso 1 1 d G . . . .
H1WB H 0.385359 0.496761 0.815544 0.045 Uiso 1 1 d G . . . .
O2W O 1.0171(11) 0.9032(9) 0.6227(6) 0.075(3) Uiso 1 1 d . . . . .
H2W H 1.053784 0.846181 0.628972 0.112 Uiso 1 1 d G . . . .
O3W O 1.0858(15) 0.9277(12) 0.3372(8) 0.054(4) Uiso 0.6 1 d . . . . .
O3WA O 1.035(2) 0.895(2) 0.3480(13) 0.066(7) Uiso 0.4 1 d . . . . .
O4W O 0.5872(15) 0.0200(12) 0.4556(8) 0.044(4) Uani 0.5 1 d . . . A 1
O5W O 0.5848(13) -0.4838(11) -0.0415(7) 0.049(3) Uiso 0.6 1 d . . . . .
O6W O 0.475(3) -0.411(3) 0.0116(17) 0.084(9) Uiso 0.4 1 d . . . . .
H6W H 0.511037 -0.369504 0.015781 0.126 Uiso 0.4 1 d G . . . .
N9 N 0.8414(10) -0.1485(8) 0.5651(6) 0.054(3) Uani 1 1 d . U . B 1
H9A H 0.775504 -0.110985 0.576797 0.065 Uiso 1 1 calc GR . . B 1
H9B H 0.898010 -0.132679 0.580441 0.065 Uiso 1 1 calc GR . . B 1
H9C H 0.839882 -0.208023 0.580273 0.065 Uiso 1 1 calc GR . . B 1
N10 N 0.7978(12) 0.0408(9) 0.4630(7) 0.073(4) Uani 1 1 d D U . B 1
H10A H 0.821467 0.083625 0.433570 0.088 Uiso 1 1 calc GR . . B 1
H10B H 0.779722 0.063797 0.499694 0.088 Uiso 1 1 calc GR . . B 1
H10C H 0.736869 0.026829 0.451055 0.088 Uiso 1 1 calc GR . . B 1
C9 C 0.8594(14) -0.1378(11) 0.4942(9) 0.072(4) Uani 1 1 d D U . B 1
H9D H 0.916317 -0.191079 0.480974 0.086 Uiso 1 1 calc R . . B 1
H9E H 0.788865 -0.135967 0.476590 0.086 Uiso 1 1 calc R . . B 1
C10 C 0.8967(15) -0.0518(11) 0.4713(11) 0.092(5) Uani 1 1 d D U . B 1
H10D H 0.940524 -0.058379 0.430663 0.110 Uiso 1 1 calc R . . B 1
H10E H 0.947372 -0.043616 0.500545 0.110 Uiso 1 1 calc R . . B 1
K1 K 0.4881(2) 0.12620(19) 0.37159(13) 0.0149(5) Uani 0.2 1 d . . . A 2

loop_
_atom_site_aniso_label
_atom_site_aniso_U_11
_atom_site_aniso_U_22
_atom_site_aniso_U_33
_atom_site_aniso_U_23
_atom_site_aniso_U_13
_atom_site_aniso_U_12
Mo1 0.0132(3) 0.0132(3) 0.0125(3) -0.0013(3) -0.0024(3) -0.0007(3)
Mo2 0.0135(3) 0.0110(3) 0.0127(3) -0.0012(3) -0.0017(3) 0.0006(3)
Mo3 0.0118(3) 0.0120(3) 0.0151(3) -0.0024(3) 0.0002(3) 0.0007(3)
Mo4 0.0143(3) 0.0119(3) 0.0132(3) 0.0007(3) -0.0020(3) -0.0004(3)
Mo5 0.0139(3) 0.0127(3) 0.0127(3) -0.0009(3) 0.0001(3) -0.0016(3)
Mo6 0.0132(3) 0.0107(3) 0.0130(3) 0.0007(3) -0.0016(3) 0.0011(3)
Mo7 0.0134(4) 0.0205(4) 0.0134(3) -0.0027(3) -0.0005(3) -0.0032(3)
Mo8 0.0186(4) 0.0157(4) 0.0156(4) 0.0039(3) -0.0055(3) -0.0031(3)
Mo9 0.0119(3) 0.0127(3) 0.0160(3) -0.0023(3) -0.0017(3) 0.0002(3)
Mo10 0.0122(3) 0.0206(4) 0.0180(4) -0.0061(3) -0.0025(3) 0.0009(3)
Mo11 0.0133(3) 0.0139(3) 0.0129(3) -0.0001(3) -0.0020(3) -0.0007(3)
Mo12 0.0170(4) 0.0130(3) 0.0192(4) -0.0002(3) -0.0064(3) 0.0015(3)
P1 0.0140(10) 0.0142(10) 0.0163(10) -0.0031(8) -0.0011(8) -0.0017(8)
P2 0.0286(13) 0.0142(11) 0.0287(13) 0.0075(9) -0.0116(10) -0.0033(10)
P3 0.0127(11) 0.0404(14) 0.0238(12) -0.0153(11) 0.0025(9) -0.0023(10)
P4 0.0141(10) 0.0109(10) 0.0136(10) -0.0032(8) -0.0029(8) 0.0014(8)
P5 0.0142(10) 0.0122(10) 0.0170(10) -0.0027(8) -0.0044(8) 0.0014(8)
P6 0.0191(11) 0.0112(10) 0.0210(11) 0.0033(8) -0.0065(8) 0.0012(8)
P7 0.0181(12) 0.0346(14) 0.0207(12) 0.0043(10) 0.0009(9) 0.0015(10)
P11 0.0166(11) 0.0169(10) 0.0182(10) -0.0039(8) -0.0038(8) -0.0028(8)
Na1 0.016(2) 0.0121(19) 0.0055(18) 0.0045(15) -0.0001(15) -0.0017(17)
Na3 0.0165(13) 0.0131(13) 0.0148(13) 0.0000(10) -0.0013(10) -0.0041(11)
Na2 0.010(2) 0.016(2) 0.013(2) -0.0027(17) -0.0027(16) 0.0029(17)
O1 0.017(3) 0.014(2) 0.010(2) 0.006(2) 0.002(2) -0.006(2)
O2 0.013(3) 0.019(3) 0.024(3) -0.007(2) -0.009(2) 0.008(2)
O3 0.017(3) 0.013(2) 0.009(2) 0.0029(19) 0.003(2) -0.007(2)
O4 0.016(3) 0.013(3) 0.013(2) 0.004(2) 0.003(2) -0.003(2)
O5 0.020(3) 0.020(3) 0.025(3) -0.005(3) -0.004(2) 0.003(3)
O6 0.018(3) 0.016(3) 0.011(3) 0.007(2) 0.000(2) -0.007(2)
O7 0.014(3) 0.016(3) 0.018(3) -0.003(2) -0.006(2) 0.004(2)
O8 0.017(2) 0.0117(19) 0.0105(18) 0.0061(15) 0.0019(15) -0.0053(16)
O9 0.017(2) 0.0117(19) 0.0105(18) 0.0061(15) 0.0019(15) -0.0053(16)
O10 0.015(3) 0.014(3) 0.026(3) -0.007(2) -0.003(2) 0.003(2)
O11 0.015(3) 0.011(3) 0.021(3) -0.002(2) 0.000(2) -0.002(2)
O12 0.025(3) 0.016(3) 0.022(3) 0.000(2) 0.005(2) -0.001(3)
O13 0.017(3) 0.013(3) 0.016(3) 0.000(2) -0.002(2) 0.000(2)
O14 0.018(3) 0.012(3) 0.020(3) -0.002(2) -0.007(2) 0.002(2)
O15 0.020(3) 0.014(3) 0.021(3) -0.003(2) -0.008(2) 0.003(2)
O16 0.022(3) 0.025(3) 0.017(3) -0.002(2) 0.000(2) -0.010(3)
O17 0.019(3) 0.025(3) 0.011(3) 0.001(2) 0.000(2) -0.007(3)
O18 0.025(3) 0.020(3) 0.015(3) 0.003(2) 0.000(2) -0.008(3)
O19 0.024(3) 0.013(3) 0.020(3) 0.003(2) -0.008(2) 0.002(2)
O20 0.019(3) 0.020(3) 0.020(3) -0.003(2) -0.008(2) 0.003(2)
O21 0.014(3) 0.017(3) 0.017(3) -0.005(2) -0.005(2) 0.006(2)
O22 0.018(3) 0.014(3) 0.019(3) -0.009(2) -0.008(2) 0.008(2)
O23 0.029(3) 0.015(3) 0.023(3) 0.003(2) -0.009(3) -0.002(3)
O24 0.022(3) 0.025(3) 0.013(3) 0.003(2) -0.001(2) -0.011(3)
O25 0.017(3) 0.030(4) 0.023(3) -0.012(3) -0.007(2) 0.005(3)
O26 0.022(3) 0.018(3) 0.016(3) 0.003(2) -0.008(2) -0.003(2)
O27 0.015(3) 0.017(3) 0.016(3) -0.005(2) -0.003(2) 0.004(2)
O28 0.016(3) 0.021(3) 0.024(3) -0.006(3) -0.003(2) 0.002(2)
O29 0.025(3) 0.024(3) 0.019(3) -0.003(3) 0.000(2) -0.004(3)
O30 0.041(4) 0.019(3) 0.018(3) 0.000(3) -0.010(3) 0.008(3)
O31 0.024(3) 0.019(3) 0.035(4) -0.008(3) -0.005(3) 0.006(3)
O32 0.016(3) 0.023(3) 0.023(3) -0.006(3) -0.007(2) 0.005(3)
O33 0.018(3) 0.018(3) 0.032(3) -0.006(3) -0.004(3) -0.006(3)
O34 0.039(4) 0.023(3) 0.030(4) 0.002(3) -0.018(3) -0.004(3)
O35 0.026(4) 0.025(4) 0.040(4) -0.018(3) -0.008(3) 0.007(3)
O36 0.026(3) 0.037(3) 0.023(2) 0.005(2) -0.0004(19) -0.006(2)
O37 0.022(3) 0.024(3) 0.015(3) -0.001(2) 0.002(2) -0.002(3)
O38 0.025(3) 0.018(3) 0.023(3) -0.001(2) 0.000(3) -0.009(3)
O39 0.025(3) 0.018(3) 0.025(3) 0.000(3) -0.005(3) 0.004(3)
O40 0.026(3) 0.025(3) 0.026(3) 0.001(3) -0.008(3) -0.005(3)
O41 0.023(2) 0.0183(19) 0.0195(19) 0.0032(16) -0.0002(16) -0.0063(16)
O42 0.030(4) 0.029(4) 0.023(3) -0.005(3) -0.009(3) -0.007(3)
O43 0.027(4) 0.044(4) 0.014(3) -0.003(3) 0.001(3) -0.014(3)
O44 0.030(4) 0.029(4) 0.023(3) 0.003(3) -0.012(3) -0.002(3)
O45 0.015(3) 0.026(3) 0.025(3) -0.008(3) -0.005(2) 0.008(3)
O46 0.013(3) 0.051(5) 0.024(3) -0.009(3) 0.000(3) 0.001(3)
O47 0.026(3) 0.037(3) 0.023(2) 0.005(2) -0.0004(19) -0.006(2)
O48 0.018(3) 0.046(5) 0.050(5) -0.017(4) -0.001(3) -0.005(3)
O49 0.023(3) 0.029(4) 0.032(4) -0.011(3) -0.002(3) 0.006(3)
O50 0.023(4) 0.033(4) 0.045(4) 0.004(3) -0.010(3) 0.002(3)
O51 0.020(3) 0.037(4) 0.032(4) -0.011(3) -0.006(3) -0.004(3)
O52 0.021(3) 0.053(5) 0.020(3) -0.013(3) 0.001(3) 0.007(3)
O53 0.021(3) 0.026(3) 0.028(3) -0.003(3) -0.013(3) 0.006(3)
O54 0.031(4) 0.019(3) 0.038(4) 0.014(3) -0.017(3) -0.007(3)
O55 0.040(4) 0.035(4) 0.031(4) 0.000(3) 0.001(3) -0.014(3)
O56 0.016(3) 0.026(4) 0.051(4) -0.018(3) -0.008(3) -0.003(3)
O57 0.024(4) 0.047(5) 0.034(4) -0.021(4) 0.004(3) -0.003(3)
O58 0.033(4) 0.031(4) 0.023(3) 0.011(3) -0.006(3) -0.008(3)
O59 0.038(4) 0.018(3) 0.047(4) 0.006(3) -0.011(3) -0.003(3)
O60 0.029(4) 0.036(4) 0.033(4) -0.004(3) -0.005(3) -0.012(3)
O61 0.048(5) 0.047(5) 0.046(5) 0.038(4) -0.013(4) -0.024(4)
O62 0.054(6) 0.088(8) 0.034(5) -0.026(5) -0.006(4) 0.018(5)
C1 0.019(4) 0.027(4) 0.030(5) -0.009(4) 0.004(3) -0.001(4)
C2 0.027(5) 0.028(5) 0.028(5) -0.004(4) 0.002(4) -0.005(4)
C3 0.028(4) 0.019(4) 0.024(4) -0.001(3) -0.008(4) -0.003(4)
C4 0.024(4) 0.028(4) 0.018(4) 0.007(3) -0.002(3) -0.012(4)
C5 0.034(5) 0.022(4) 0.044(6) 0.000(4) -0.006(4) -0.011(4)
C6 0.061(7) 0.036(6) 0.053(6) -0.003(5) -0.001(5) -0.011(5)
C7 0.056(7) 0.046(6) 0.068(7) -0.008(6) 0.005(6) -0.001(6)
C8 0.058(6) 0.056(6) 0.058(6) 0.007(5) 0.011(5) 0.005(5)
C11 0.078(7) 0.071(7) 0.086(7) -0.005(6) -0.035(6) -0.010(6)
C12 0.080(7) 0.069(7) 0.083(7) -0.007(6) -0.027(6) -0.013(6)
N1 0.040(5) 0.037(5) 0.030(5) -0.009(4) -0.003(4) -0.010(4)
N2 0.026(4) 0.031(4) 0.025(4) 0.003(3) 0.009(3) -0.013(4)
N3 0.021(4) 0.022(4) 0.017(4) 0.005(3) 0.005(3) -0.012(3)
N4 0.023(4) 0.029(4) 0.019(4) -0.001(3) 0.004(3) -0.013(3)
N5 0.026(5) 0.048(6) 0.045(5) -0.008(4) -0.002(4) -0.007(4)
N6 0.084(8) 0.040(6) 0.034(5) 0.010(4) 0.012(5) -0.030(6)
N7 0.078(8) 0.028(5) 0.060(7) -0.007(5) -0.014(6) 0.004(5)
N8 0.067(8) 0.059(8) 0.092(10) -0.020(7) 0.003(7) -0.022(7)
N11 0.045(5) 0.041(5) 0.026(4) 0.012(4) 0.001(4) -0.025(4)
N12 0.100(11) 0.049(7) 0.077(9) -0.018(7) -0.065(8) 0.018(7)
O4W 0.051(10) 0.040(9) 0.043(9) 0.000(7) -0.028(8) -0.007(8)
N9 0.045(6) 0.045(6) 0.074(8) -0.014(6) 0.003(5) -0.016(5)
N10 0.087(9) 0.056(7) 0.084(9) -0.031(7) 0.023(7) -0.034(7)
C9 0.059(8) 0.058(8) 0.105(11) -0.035(8) 0.019(8) -0.024(7)
C10 0.083(9) 0.074(9) 0.117(12) -0.027(9) 0.017(9) -0.020(8)
K1 0.0165(13) 0.0131(13) 0.0148(13) 0.0000(10) -0.0013(10) -0.0041(11)

loop_
_atom_type_symbol
_atom_type_description
_atom_type_scat_dispersion_real
_atom_type_scat_dispersion_imag
_atom_type_scat_source
C C 0.0033 0.0016 'International Tables Vol C Tables 4.2.6.8 and 6.1.1.4'
H H 0.0000 0.0000 'International Tables Vol C Tables 4.2.6.8 and 6.1.1.4'
K K 0.2009 0.2494 'International Tables Vol C Tables 4.2.6.8 and 6.1.1.4'
Mo Mo -1.6832 0.6857 'International Tables Vol C Tables 4.2.6.8 and 6.1.1.4'
N N 0.0061 0.0033 'International Tables Vol C Tables 4.2.6.8 and 6.1.1.4'
Na Na 0.0362 0.0249 'International Tables Vol C Tables 4.2.6.8 and 6.1.1.4'
O O 0.0106 0.0060 'International Tables Vol C Tables 4.2.6.8 and 6.1.1.4'
P P 0.1023 0.0942 'International Tables Vol C Tables 4.2.6.8 and 6.1.1.4'

loop_
_geom_angle_atom_site_label_1
_geom_angle_atom_site_label_2
_geom_angle_atom_site_label_3
_geom_angle
_geom_angle_site_symmetry_1
_geom_angle_site_symmetry_3
O2 Mo1 Mo7 89.92(15) . .
O3 Mo1 Mo7 48.85(16) . .
O3 Mo1 O2 83.1(2) . .
O3 Mo1 O26 163.9(2) . .
O3 Mo1 O27 86.6(2) . .
O25 Mo1 Mo7 48.43(18) . .
O25 Mo1 O2 83.6(3) . .
O25 Mo1 O3 95.8(2) . .
O25 Mo1 O26 87.2(3) . .
O25 Mo1 O27 156.1(3) . .
O26 Mo1 Mo7 135.58(17) . .
O26 Mo1 O2 81.5(2) . .
O26 Mo1 O27 84.4(2) . .
O27 Mo1 Mo7 134.39(15) . .
O27 Mo1 O2 73.0(2) . .
O41 Mo1 Mo7 100.0(2) . .
O41 Mo1 O2 169.9(3) . .
O41 Mo1 O3 101.8(3) . .
O41 Mo1 O25 104.5(3) . .
O41 Mo1 O26 92.7(3) . .
O41 Mo1 O27 98.3(3) . .
O14 Mo2 Mo6 48.77(16) . .
O14 Mo2 O21 85.7(2) . .
O14 Mo2 O22 84.1(2) . .
O14 Mo2 O33 163.8(2) . .
O15 Mo2 Mo6 48.68(18) . .
O15 Mo2 O14 96.2(2) . .
O15 Mo2 O21 157.7(2) . .
O15 Mo2 O22 84.1(2) . .
O15 Mo2 O33 87.0(3) . .
O21 Mo2 Mo6 133.54(16) . .
O21 Mo2 O22 74.0(2) . .
O22 Mo2 Mo6 90.09(14) . .
O33 Mo2 Mo6 135.55(18) . .
O33 Mo2 O21 85.4(2) . .
O33 Mo2 O22 80.4(2) . .
O37 Mo2 Mo6 102.1(2) . .
O37 Mo2 O14 102.2(3) . .
O37 Mo2 O15 105.5(3) . .
O37 Mo2 O21 95.7(3) . .
O37 Mo2 O22 167.6(3) . .
O37 Mo2 O33 92.1(3) . .
O10 Mo3 Mo9 90.27(15) . .
O11 Mo3 Mo9 133.61(15) . .
O11 Mo3 O10 71.2(2) . .
O12 Mo3 Mo9 103.2(2) . .
O12 Mo3 O10 166.1(3) . .
O12 Mo3 O11 96.6(3) . .
O12 Mo3 O13 103.9(3) . .
O12 Mo3 O28 106.8(3) . .
O12 Mo3 O45 93.8(3) . .
O13 Mo3 Mo9 48.71(17) . .
O13 Mo3 O10 82.3(2) . .
O13 Mo3 O11 86.0(2) . .
O13 Mo3 O45 160.8(2) . .
O28 Mo3 Mo9 47.69(18) . .
O28 Mo3 O10 84.7(2) . .
O28 Mo3 O11 155.6(2) . .
O28 Mo3 O13 94.8(2) . .
O28 Mo3 O45 87.1(3) . .
O45 Mo3 Mo9 134.48(19) . .
O45 Mo3 O10 78.9(2) . .
O45 Mo3 O11 84.4(2) . .
O7 Mo4 Mo5 48.20(17) . .
O7 Mo4 O8 86.1(2) . .
O7 Mo4 O9 82.6(2) . .
O7 Mo4 O30 162.0(3) . .
O8 Mo4 Mo5 133.04(15) . .
O8 Mo4 O9 72.5(2) . .
O9 Mo4 Mo5 88.88(14) . .
O18 Mo4 Mo5 48.65(18) . .
O18 Mo4 O7 95.7(2) . .
O18 Mo4 O8 156.6(2) . .
O18 Mo4 O9 84.6(2) . .
O18 Mo4 O30 87.2(3) . .
O30 Mo4 Mo5 135.5(2) . .
O30 Mo4 O8 84.3(2) . .
O30 Mo4 O9 80.0(2) . .
O40 Mo4 Mo5 101.3(2) . .
O40 Mo4 O7 101.0(3) . .
O40 Mo4 O8 97.3(3) . .
O40 Mo4 O9 169.0(3) . .
O40 Mo4 O18 105.2(3) . .
O40 Mo4 O30 95.3(3) . .
O7 Mo5 Mo4 48.58(16) . .
O7 Mo5 O10 82.6(2) . .
O7 Mo5 O11 86.6(2) . .
O7 Mo5 O18 95.9(2) . .
O7 Mo5 O43 162.5(2) . .
O10 Mo5 Mo4 88.56(14) . .
O11 Mo5 Mo4 133.57(16) . .
O11 Mo5 O10 72.0(2) . .
O18 Mo5 Mo4 48.47(18) . .
O18 Mo5 O10 84.1(2) . .
O18 Mo5 O11 155.5(2) . .
O18 Mo5 O43 87.0(3) . .
O38 Mo5 Mo4 102.4(2) . .
O38 Mo5 O7 101.3(3) . .
O38 Mo5 O10 168.2(3) . .
O38 Mo5 O11 97.0(3) . .
O38 Mo5 O18 106.3(3) . .
O38 Mo5 O43 94.4(3) . .
O43 Mo5 Mo4 135.1(2) . .
O43 Mo5 O10 80.5(2) . .
O43 Mo5 O11 83.8(2) . .
O8 Mo6 Mo2 133.35(15) . .
O8 Mo6 O9 72.3(2) . .
O9 Mo6 Mo2 88.28(14) . .
O14 Mo6 Mo2 48.79(17) . .
O14 Mo6 O8 86.0(2) . .
O14 Mo6 O9 82.3(2) . .
O14 Mo6 O19 161.0(2) . .
O15 Mo6 Mo2 48.27(17) . .
O15 Mo6 O8 155.4(2) . .
O15 Mo6 O9 83.6(2) . .
O15 Mo6 O14 95.8(2) . .
O15 Mo6 O19 84.2(2) . .
O19 Mo6 Mo2 131.97(18) . .
O19 Mo6 O8 86.3(2) . .
O19 Mo6 O9 78.8(2) . .
O49 Mo6 Mo2 101.9(2) . .
O49 Mo6 O8 97.9(3) . .
O49 Mo6 O9 169.3(3) . .
O49 Mo6 O14 101.9(3) . .
O49 Mo6 O15 105.6(3) . .
O49 Mo6 O19 96.4(3) . .
O3 Mo7 Mo1 48.09(16) . .
O3 Mo7 O17 85.8(2) . .
O3 Mo7 O32 81.4(2) . .
O3 Mo7 O46 159.8(3) . .
O17 Mo7 Mo1 132.47(16) . .
O17 Mo7 O32 71.9(2) . .
O25 Mo7 Mo1 47.87(18) . .
O25 Mo7 O3 94.5(2) . .
O25 Mo7 O17 154.6(3) . .
O25 Mo7 O32 83.0(3) . .
O25 Mo7 O46 85.8(3) . .
O32 Mo7 Mo1 88.05(16) . .
O46 Mo7 Mo1 133.2(2) . .
O46 Mo7 O17 85.5(2) . .
O46 Mo7 O32 78.7(3) . .
O60 Mo7 Mo1 101.8(2) . .
O60 Mo7 O3 103.3(3) . .
O60 Mo7 O17 99.3(3) . .
O60 Mo7 O25 105.3(3) . .
O60 Mo7 O32 169.9(3) . .
O60 Mo7 O46 96.0(3) . .
O1 Mo8 Mo11 48.28(17) . .
O1 Mo8 O6 84.6(2) . .
O1 Mo8 O20 83.4(2) . .
O1 Mo8 O23 95.4(2) . .
O1 Mo8 O34 161.1(3) . .
O6 Mo8 Mo11 131.62(15) . .
O6 Mo8 O20 71.3(2) . .
O20 Mo8 Mo11 90.11(15) . .
O23 Mo8 Mo11 48.66(18) . .
O23 Mo8 O6 154.6(3) . .
O23 Mo8 O20 83.5(2) . .
O23 Mo8 O34 85.7(3) . .
O34 Mo8 Mo11 134.05(18) . .
O34 Mo8 O6 86.4(2) . .
O34 Mo8 O20 78.0(3) . .
O47 Mo8 Mo11 99.5(2) . .
O47 Mo8 O1 100.9(3) . .
O47 Mo8 O6 99.9(3) . .
O47 Mo8 O20 170.0(3) . .
O47 Mo8 O23 104.9(3) . .
O47 Mo8 O34 97.0(3) . .
O13 Mo9 Mo3 48.04(17) . .
O13 Mo9 O21 85.6(2) . .
O13 Mo9 O22 81.7(2) . .
O13 Mo9 O56 160.2(2) . .
O21 Mo9 Mo3 132.20(16) . .
O21 Mo9 O22 71.9(2) . .
O22 Mo9 Mo3 87.96(13) . .
O28 Mo9 Mo3 47.91(18) . .
O28 Mo9 O13 94.4(2) . .
O28 Mo9 O21 153.9(2) . .
O28 Mo9 O22 82.2(2) . .
O28 Mo9 O56 87.5(3) . .
O53 Mo9 Mo3 101.8(2) . .
O53 Mo9 O13 101.6(3) . .
O53 Mo9 O21 98.2(3) . .
O53 Mo9 O22 169.4(3) . .
O53 Mo9 O28 107.4(3) . .
O53 Mo9 O56 96.5(3) . .
O56 Mo9 Mo3 135.1(2) . .
O56 Mo9 O21 84.1(3) . .
O56 Mo9 O22 79.0(2) . .
O4 Mo10 Mo12 48.05(16) . .
O4 Mo10 O17 86.6(2) . .
O4 Mo10 O32 81.8(2) . .
O4 Mo10 O52 161.3(3) . .
O5 Mo10 Mo12 48.15(19) . .
O5 Mo10 O4 94.9(2) . .
O5 Mo10 O17 155.7(2) . .
O5 Mo10 O32 84.9(2) . .
O5 Mo10 O52 87.1(3) . .
O17 Mo10 Mo12 133.40(16) . .
O17 Mo10 O32 71.2(2) . .
O32 Mo10 Mo12 89.35(17) . .
O51 Mo10 Mo12 102.4(3) . .
O51 Mo10 O4 101.6(3) . .
O51 Mo10 O5 107.2(3) . .
O51 Mo10 O17 96.2(3) . .
O51 Mo10 O32 166.9(3) . .
O51 Mo10 O52 95.6(3) . .
O52 Mo10 Mo12 134.9(2) . .
O52 Mo10 O17 84.1(3) . .
O52 Mo10 O32 79.8(2) . .
O1 Mo11 Mo8 48.17(17) . .
O1 Mo11 O2 82.8(2) . .
O1 Mo11 O16 164.2(2) . .
O1 Mo11 O23 95.6(2) . .
O1 Mo11 O27 86.5(2) . .
O2 Mo11 Mo8 88.22(14) . .
O16 Mo11 Mo8 136.39(18) . .
O16 Mo11 O2 82.3(2) . .
O16 Mo11 O27 83.8(2) . .
O23 Mo11 Mo8 48.96(18) . .
O23 Mo11 O2 81.5(3) . .
O23 Mo11 O16 87.5(3) . .
O23 Mo11 O27 152.7(3) . .
O27 Mo11 Mo8 132.91(15) . .
O27 Mo11 O2 71.7(2) . .
O36 Mo11 Mo8 101.0(2) . .
O36 Mo11 O1 102.0(3) . .
O36 Mo11 O2 170.6(3) . .
O36 Mo11 O16 92.0(3) . .
O36 Mo11 O23 105.8(3) . .
O36 Mo11 O27 100.3(3) . .
O4 Mo12 Mo10 48.50(16) . .
O4 Mo12 O5 95.2(3) . .
O4 Mo12 O6 85.9(2) . .
O4 Mo12 O20 81.8(2) . .
O4 Mo12 O39 161.9(2) . .
O5 Mo12 Mo10 48.02(19) . .
O5 Mo12 O6 154.0(2) . .
O5 Mo12 O20 83.5(2) . .
O5 Mo12 O39 85.7(3) . .
O6 Mo12 Mo10 132.73(15) . .
O6 Mo12 O20 70.9(2) . .
O20 Mo12 Mo10 88.26(17) . .
O39 Mo12 Mo10 133.42(18) . .
O39 Mo12 O6 85.5(2) . .
O39 Mo12 O20 80.4(2) . .
O44 Mo12 Mo10 101.5(2) . .
O44 Mo12 O4 101.5(3) . .
O44 Mo12 O5 106.1(3) . .
O44 Mo12 O6 99.1(3) . .
O44 Mo12 O20 169.3(3) . .
O44 Mo12 O39 95.6(3) . .
O24 P1 O16 107.9(3) . .
O26 P1 O16 109.2(3) . .
O26 P1 O24 107.1(3) . .
O31 P1 O16 110.4(4) . .
O31 P1 O24 109.3(4) . .
O31 P1 O26 112.7(4) . .
O34 P2 Na3 83.1(3) . 2_656
O34 P2 O39 107.1(4) . .
O39 P2 Na3 144.7(3) . 2_656
O58 P2 Na3 95.9(3) . 2_656
O58 P2 O34 109.3(4) . .
O58 P2 O39 111.4(4) . .
O59 P2 Na3 38.3(3) . 2_656
O59 P2 O34 107.8(4) . .
O59 P2 O39 107.8(4) . .
O59 P2 O58 113.1(4) . .
O46 P3 O48 106.4(4) . .
O52 P3 O46 111.5(4) . .
O52 P3 O48 107.7(4) . .
O57 P3 O46 109.3(4) . .
O57 P3 O48 112.0(4) . .
O57 P3 O52 110.0(5) . .
O9 P4 O10 106.4(3) . .
O9 P4 O22 108.3(3) . .
O22 P4 O10 107.8(3) . .
O29 P4 O9 110.7(3) . .
O29 P4 O10 112.6(4) . .
O29 P4 O22 110.9(4) . .
O20 P5 O2 107.3(3) . .
O32 P5 O2 108.1(3) . .
O32 P5 O20 107.9(3) . .
O35 P5 O2 110.3(3) . .
O35 P5 O20 110.9(4) . .
O35 P5 O32 112.2(4) . .
O19 P6 O54 101.8(4) . .
O30 P6 O19 110.1(3) . .
O30 P6 O54 106.2(4) . .
O50 P6 O19 111.7(4) . .
O50 P6 O30 113.0(4) . .
O50 P6 O54 113.4(4) . .
O43 P7 O45 111.9(4) . .
O43 P7 O61 106.9(4) . .
O45 P7 O61 109.6(5) . .
O62 P7 O43 109.8(5) . .
O62 P7 O45 108.8(4) . .
O62 P7 O61 109.8(6) . .
O33 P11 O55 107.9(4) . .
O42 P11 O33 109.6(4) . .
O42 P11 O55 111.4(4) . .
O42 P11 O56 111.2(4) . .
O56 P11 O33 109.8(3) . .
O56 P11 O55 106.8(4) . .
O1 Na1 O1 180.0 . 2_666
O3 Na1 O1 97.95(19) . .
O3 Na1 O1 97.95(19) 2_666 2_666
O3 Na1 O1 82.05(19) 2_666 .
O3 Na1 O1 82.05(19) . 2_666
O3 Na1 O3 180.0 . 2_666
O3 Na1 O4 83.7(2) 2_666 .
O3 Na1 O4 96.3(2) 2_666 2_666
O3 Na1 O4 83.7(2) . 2_666
O3 Na1 O4 96.3(2) . .
O4 Na1 O1 97.0(2) 2_666 2_666
O4 Na1 O1 97.0(2) . .
O4 Na1 O1 83.0(2) 2_666 .
O4 Na1 O1 83.0(2) . 2_666
O4 Na1 O4 180.0 . 2_666
O23 Na3 P2 102.59(17) . 2_656
O31 Na3 P2 108.4(2) . 2_656
O31 Na3 O23 99.6(2) . .
O31 Na3 O35 98.8(3) . .
O31 Na3 O59 96.4(3) . 2_656
O31 Na3 O62 83.1(3) . .
O31 Na3 O4W 177.2(5) . .
O35 Na3 P2 147.7(2) . 2_656
O35 Na3 O23 89.4(2) . .
O35 Na3 O59 164.6(3) . 2_656
O35 Na3 O4W 78.6(5) . .
O59 Na3 P2 23.16(18) 2_656 2_656
O59 Na3 O23 85.5(3) 2_656 .
O59 Na3 O4W 86.3(5) 2_656 .
O62 Na3 P2 82.6(3) . 2_656
O62 Na3 O23 172.9(3) . .
O62 Na3 O35 83.7(3) . .
O62 Na3 O59 100.8(4) . 2_656
O62 Na3 O4W 95.7(5) . .
O4W Na3 P2 73.9(4) . 2_656
O4W Na3 O23 81.3(4) . .
O7 Na2 O7 180.0 . 2_755
O7 Na2 O13 97.5(2) . .
O7 Na2 O13 82.5(2) . 2_755
O7 Na2 O13 97.5(2) 2_755 2_755
O7 Na2 O13 82.5(2) 2_755 .
O7 Na2 O14 96.1(2) 2_755 2_755
O7 Na2 O14 96.1(2) . .
O7 Na2 O14 83.9(2) . 2_755
O7 Na2 O14 83.9(2) 2_755 .
O13 Na2 O13 180.0 2_755 .
O13 Na2 O14 95.7(2) . .
O13 Na2 O14 84.3(2) . 2_755
O13 Na2 O14 95.7(2) 2_755 2_755
O13 Na2 O14 84.3(2) 2_755 .
O14 Na2 O14 180.0 . 2_755
Mo8 O1 Mo11 83.5(2) . .
Mo8 O1 Na1 132.3(3) . .
Mo11 O1 Na1 130.7(3) . .
Mo1 O2 Mo11 102.0(2) . .
P5 O2 Mo1 125.4(4) . .
P5 O2 Mo11 126.5(4) . .
Mo1 O3 Mo7 83.1(2) . .
Mo1 O3 Na1 131.3(3) . .
Mo7 O3 Na1 134.1(3) . .
Mo10 O4 Na1 132.9(3) . .
Mo12 O4 Mo10 83.4(2) . .
Mo12 O4 Na1 132.3(3) . .
Mo10 O5 Mo12 83.8(2) . .
Mo12 O6 Mo8 114.5(3) . .
Mo4 O7 Na2 133.3(3) . .
Mo5 O7 Mo4 83.2(2) . .
Mo5 O7 Na2 131.6(3) . .
Mo4 O8 Mo6 112.5(2) . .
Mo4 O9 Mo6 101.4(2) . .
P4 O9 Mo4 127.0(3) . .
P4 O9 Mo6 125.9(3) . .
Mo5 O10 Mo3 101.7(2) . .
P4 O10 Mo3 125.6(3) . .
P4 O10 Mo5 126.9(3) . .
Mo5 O11 Mo3 114.1(3) . .
Mo3 O13 Mo9 83.2(2) . .
Mo3 O13 Na2 132.5(3) . .
Mo9 O13 Na2 134.1(3) . .
Mo2 O14 Na2 132.3(3) . .
Mo6 O14 Mo2 82.4(2) . .
Mo6 O14 Na2 132.9(3) . .
Mo2 O15 Mo6 83.1(2) . .
P1 O16 Mo11 133.5(4) . .
Mo7 O17 Mo10 113.6(3) . .
Mo4 O18 Mo5 82.9(2) . .
P6 O19 Mo6 130.2(4) . .
Mo8 O20 Mo12 101.7(2) . .
P5 O20 Mo8 125.7(3) . .
P5 O20 Mo12 126.7(4) . .
Mo2 O21 Mo9 112.4(3) . .
Mo2 O22 Mo9 100.6(2) . .
P4 O22 Mo2 125.5(3) . .
P4 O22 Mo9 126.5(3) . .
Mo8 O23 Na3 135.1(3) . .
Mo8 O23 K1 135.1(3) . .
Mo11 O23 Mo8 82.4(2) . .
Mo11 O23 Na3 114.5(3) . .
Mo11 O23 K1 114.5(3) . .
Mo1 O25 Mo7 83.7(2) . .
P1 O26 Mo1 134.1(3) . .
Mo1 O27 Mo11 112.0(2) . .
Mo9 O28 Mo3 84.4(3) . .
P6 O30 Mo4 132.8(4) . .
P1 O31 Na3 124.5(4) . .
P1 O31 K1 124.5(4) . .
Mo7 O32 Mo10 102.2(3) . .
P5 O32 Mo7 126.3(3) . .
P5 O32 Mo10 125.8(4) . .
P11 O33 Mo2 136.8(4) . .
P2 O34 Mo8 128.1(4) . .
P5 O35 Na3 111.0(4) . .
P5 O35 K1 111.0(4) . .
P2 O39 Mo12 128.8(4) . .
P7 O43 Mo5 138.8(4) . .
P7 O45 Mo3 137.6(4) . .
P3 O46 Mo7 138.2(4) . .
P3 O52 Mo10 138.7(4) . .
P11 O56 Mo9 141.0(4) . .
P2 O59 Na3 118.6(4) . 2_656
P7 O62 Na3 159.2(8) . .
P7 O62 K1 159.2(8) . .
H1A C1 H1B 108.2 . .
C2 C1 H1A 109.8 . .
C2 C1 H1B 109.8 . .
N1 C1 H1A 109.8 . .
N1 C1 H1B 109.8 . .
N1 C1 C2 109.5(8) . .
C1 C2 H2A 109.3 . .
C1 C2 H2B 109.3 . .
H2A C2 H2B 108.0 . .
N2 C2 C1 111.4(8) . .
N2 C2 H2A 109.3 . .
N2 C2 H2B 109.3 . .
H3A C3 H3B 108.0 . .
C4 C3 H3A 109.4 . .
C4 C3 H3B 109.4 . .
C4 C3 N3 111.3(7) . .
N3 C3 H3A 109.4 . .
N3 C3 H3B 109.4 . .
C3 C4 H4A 109.1 . .
C3 C4 H4B 109.1 . .
H4A C4 H4B 107.8 . .
N4 C4 C3 112.6(7) . .
N4 C4 H4A 109.1 . .
N4 C4 H4B 109.1 . .
H5A C5 H5B 107.4 . .
C6 C5 H5A 108.3 . .
C6 C5 H5B 108.3 . .
N5 C5 H5A 108.3 . .
N5 C5 H5B 108.3 . .
N5 C5 C6 116.0(10) . .
C5 C6 H6A 107.9 . .
C5 C6 H6B 107.9 . .
H6A C6 H6B 107.2 . .
N6 C6 C5 117.4(11) . .
N6 C6 H6A 107.9 . .
N6 C6 H6B 107.9 . .
H7A C7 H7B 107.4 . .
C8 C7 H7A 108.3 . .
C8 C7 H7B 108.3 . .
N7 C7 H7A 108.3 . .
N7 C7 H7B 108.3 . .
N7 C7 C8 115.9(13) . .
C7 C8 H8A 108.0 . .
C7 C8 H8B 108.0 . .
H8A C8 H8B 107.2 . .
N8 C8 C7 117.3(13) . .
N8 C8 H8A 108.0 . .
N8 C8 H8B 108.0 . .
H11A C11 H11B 107.3 . .
C12 C11 H11A 108.0 . .
C12 C11 H11B 108.0 . .
C12 C11 N11 117.1(15) . .
N11 C11 H11A 108.0 . .
N11 C11 H11B 108.0 . .
C11 C12 H12A 108.8 . .
C11 C12 H12B 108.8 . .
C11 C12 N12 114.0(15) . .
H12A C12 H12B 107.6 . .
N12 C12 H12A 108.8 . .
N12 C12 H12B 108.8 . .
C1 N1 H1C 109.5 . .
C1 N1 H1D 109.5 . .
C1 N1 H1E 109.5 . .
H1C N1 H1D 109.5 . .
H1C N1 H1E 109.5 . .
H1D N1 H1E 109.5 . .
C2 N2 H2C 109.5 . .
C2 N2 H2D 109.5 . .
C2 N2 H2E 109.5 . .
H2C N2 H2D 109.5 . .
H2C N2 H2E 109.5 . .
H2D N2 H2E 109.5 . .
C3 N3 H3C 109.5 . .
C3 N3 H3D 109.5 . .
C3 N3 H3E 109.5 . .
H3C N3 H3D 109.5 . .
H3C N3 H3E 109.5 . .
H3D N3 H3E 109.5 . .
C4 N4 H4C 109.5 . .
C4 N4 H4D 109.5 . .
C4 N4 H4E 109.5 . .
H4C N4 H4D 109.5 . .
H4C N4 H4E 109.5 . .
H4D N4 H4E 109.5 . .
C5 N5 H5C 109.5 . .
C5 N5 H5D 109.5 . .
C5 N5 H5E 109.5 . .
H5C N5 H5D 109.5 . .
H5C N5 H5E 109.5 . .
H5D N5 H5E 109.5 . .
C6 N6 H6C 109.5 . .
C6 N6 H6D 109.5 . .
C6 N6 H6E 109.5 . .
H6C N6 H6D 109.5 . .
H6C N6 H6E 109.5 . .
H6D N6 H6E 109.5 . .
C7 N7 H7C 109.5 . .
C7 N7 H7D 109.5 . .
C7 N7 H7E 109.5 . .
H7C N7 H7D 109.5 . .
H7C N7 H7E 109.5 . .
H7D N7 H7E 109.5 . .
C8 N8 H8C 109.5 . .
C8 N8 H8D 109.5 . .
C8 N8 H8E 109.5 . .
H8C N8 H8D 109.5 . .
H8C N8 H8E 109.5 . .
H8D N8 H8E 109.5 . .
C11 N11 H11C 109.5 . .
C11 N11 H11D 109.5 . .
C11 N11 H11E 109.5 . .
H11C N11 H11D 109.5 . .
H11C N11 H11E 109.5 . .
H11D N11 H11E 109.5 . .
C12 N12 H12C 109.5 . .
C12 N12 H12D 109.5 . .
C12 N12 H12E 109.5 . .
H12C N12 H12D 109.5 . .
H12C N12 H12E 109.5 . .
H12D N12 H12E 109.5 . .
H1WA O1W H1WB 104.5 . .
H9A N9 H9B 109.5 . .
H9A N9 H9C 109.5 . .
H9B N9 H9C 109.5 . .
C9 N9 H9A 109.5 . .
C9 N9 H9B 109.5 . .
C9 N9 H9C 109.5 . .
H10A N10 H10B 109.5 . .
H10A N10 H10C 109.5 . .
H10B N10 H10C 109.5 . .
C10 N10 H10A 109.5 . .
C10 N10 H10B 109.5 . .
C10 N10 H10C 109.5 . .
N9 C9 H9D 109.9 . .
N9 C9 H9E 109.9 . .
H9D C9 H9E 108.3 . .
C10 C9 N9 109.0(15) . .
C10 C9 H9D 109.9 . .
C10 C9 H9E 109.9 . .
N10 C10 H10D 108.5 . .
N10 C10 H10E 108.5 . .
C9 C10 N10 115.3(15) . .
C9 C10 H10D 108.5 . .
C9 C10 H10E 108.5 . .
H10D C10 H10E 107.5 . .
O23 K1 P2 102.59(17) . 2_656
O31 K1 P2 108.4(2) . 2_656
O31 K1 O23 99.6(2) . .
O31 K1 O35 98.8(3) . .
O31 K1 O59 96.4(3) . 2_656
O31 K1 O62 83.1(3) . .
O35 K1 P2 147.7(2) . 2_656
O35 K1 O23 89.4(2) . .
O35 K1 O59 164.6(3) . 2_656
O59 K1 P2 23.16(18) 2_656 2_656
O59 K1 O23 85.5(3) 2_656 .
O62 K1 P2 82.6(3) . 2_656
O62 K1 O23 172.9(3) . .
O62 K1 O35 83.7(3) . .
O62 K1 O59 100.8(4) . 2_656

loop_
_geom_bond_atom_site_label_1
_geom_bond_atom_site_label_2
_geom_bond_distance
_geom_bond_site_symmetry_2
Mo1 Mo7 2.6197(12) .
Mo1 O2 2.254(6) .
Mo1 O3 1.964(6) .
Mo1 O25 1.955(6) .
Mo1 O26 2.108(6) .
Mo1 O27 2.137(6) .
Mo1 O41 1.721(6) .
Mo2 Mo6 2.5945(11) .
Mo2 O14 1.969(6) .
Mo2 O15 1.950(6) .
Mo2 O21 2.136(6) .
Mo2 O22 2.278(6) .
Mo2 O33 2.103(6) .
Mo2 O37 1.708(6) .
Mo3 Mo9 2.6077(11) .
Mo3 O10 2.316(6) .
Mo3 O11 2.148(6) .
Mo3 O12 1.691(6) .
Mo3 O13 1.953(6) .
Mo3 O28 1.944(6) .
Mo3 O45 2.103(7) .
Mo4 Mo5 2.6121(11) .
Mo4 O7 1.973(6) .
Mo4 O8 2.144(5) .
Mo4 O9 2.301(6) .
Mo4 O18 1.971(6) .
Mo4 O30 2.074(6) .
Mo4 O40 1.710(7) .
Mo5 O7 1.961(6) .
Mo5 O10 2.303(6) .
Mo5 O11 2.118(6) .
Mo5 O18 1.976(6) .
Mo5 O38 1.705(6) .
Mo5 O43 2.078(7) .
Mo6 O8 2.145(6) .
Mo6 O9 2.308(6) .
Mo6 O14 1.968(6) .
Mo6 O15 1.963(6) .
Mo6 O19 2.069(6) .
Mo6 O49 1.706(7) .
Mo7 O3 1.987(5) .
Mo7 O17 2.140(6) .
Mo7 O25 1.972(6) .
Mo7 O32 2.286(7) .
Mo7 O46 2.053(6) .
Mo7 O60 1.683(8) .
Mo8 Mo11 2.5961(10) .
Mo8 O1 1.947(6) .
Mo8 O6 2.134(6) .
Mo8 O20 2.297(6) .
Mo8 O23 1.976(6) .
Mo8 O34 2.082(7) .
Mo8 O47 1.699(7) .
Mo9 O13 1.973(6) .
Mo9 O21 2.158(6) .
Mo9 O22 2.361(6) .
Mo9 O28 1.938(6) .
Mo9 O53 1.696(6) .
Mo9 O56 2.057(7) .
Mo10 Mo12 2.6150(12) .
Mo10 O4 1.971(6) .
Mo10 O5 1.955(7) .
Mo10 O17 2.143(6) .
Mo10 O32 2.318(6) .
Mo10 O51 1.704(6) .
Mo10 O52 2.066(6) .
Mo11 O1 1.950(6) .
Mo11 O2 2.312(6) .
Mo11 O16 2.095(6) .
Mo11 O23 1.967(6) .
Mo11 O27 2.143(6) .
Mo11 O36 1.713(7) .
Mo12 O4 1.958(6) .
Mo12 O5 1.959(6) .
Mo12 O6 2.126(6) .
Mo12 O20 2.325(6) .
Mo12 O39 2.092(7) .
Mo12 O44 1.700(6) .
P1 O16 1.562(6) .
P1 O24 1.560(6) .
P1 O26 1.559(6) .
P1 O31 1.517(6) .
P2 Na3 3.392(4) 2_656
P2 O34 1.572(7) .
P2 O39 1.592(7) .
P2 O58 1.537(8) .
P2 O59 1.519(7) .
P3 O46 1.561(7) .
P3 O48 1.569(8) .
P3 O52 1.540(7) .
P3 O57 1.530(8) .
P4 O9 1.558(6) .
P4 O10 1.575(6) .
P4 O22 1.563(6) .
P4 O29 1.514(7) .
P5 O2 1.581(6) .
P5 O20 1.559(6) .
P5 O32 1.556(7) .
P5 O35 1.520(6) .
P6 O19 1.569(6) .
P6 O30 1.550(7) .
P6 O50 1.505(8) .
P6 O54 1.589(7) .
P7 O43 1.515(7) .
P7 O45 1.553(6) .
P7 O61 1.554(8) .
P7 O62 1.514(9) .
P11 O33 1.562(6) .
P11 O42 1.522(6) .
P11 O55 1.563(8) .
P11 O56 1.552(7) .
Na1 O1 2.334(6) .
Na1 O1 2.334(6) 2_666
Na1 O3 2.268(5) .
Na1 O3 2.268(5) 2_666
Na1 O4 2.305(6) .
Na1 O4 2.305(6) 2_666
Na3 O23 2.738(7) .
Na3 O31 2.298(7) .
Na3 O35 2.339(8) .
Na3 O59 2.392(8) 2_656
Na3 O62 2.299(9) .
Na3 O4W 2.420(15) .
Na2 O7 2.286(6) .
Na2 O7 2.286(6) 2_755
Na2 O13 2.288(6) .
Na2 O13 2.288(6) 2_755
Na2 O14 2.325(6) 2_755
Na2 O14 2.325(6) .
O23 K1 2.738(7) .
O31 K1 2.298(7) .
O35 K1 2.339(8) .
O62 K1 2.299(9) .
C1 H1A 0.9700 .
C1 H1B 0.9700 .
C1 C2 1.526(13) .
C1 N1 1.498(13) .
C2 H2A 0.9700 .
C2 H2B 0.9700 .
C2 N2 1.508(11) .
C3 H3A 0.9700 .
C3 H3B 0.9700 .
C3 C4 1.504(13) .
C3 N3 1.507(12) .
C4 H4A 0.9700 .
C4 H4B 0.9700 .
C4 N4 1.493(12) .
C5 H5A 0.9700 .
C5 H5B 0.9700 .
C5 C6 1.518(17) .
C5 N5 1.481(14) .
C6 H6A 0.9700 .
C6 H6B 0.9700 .
C6 N6 1.436(13) .
C7 H7A 0.9700 .
C7 H7B 0.9700 .
C7 C8 1.51(2) .
C7 N7 1.449(17) .
C8 H8A 0.9700 .
C8 H8B 0.9700 .
C8 N8 1.453(19) .
C11 H11A 0.9700 .
C11 H11B 0.9700 .
C11 C12 1.44(2) .
C11 N11 1.48(2) .
C12 H12A 0.9700 .
C12 H12B 0.9700 .
C12 N12 1.48(2) .
N1 H1C 0.8900 .
N1 H1D 0.8900 .
N1 H1E 0.8900 .
N2 H2C 0.8900 .
N2 H2D 0.8900 .
N2 H2E 0.8900 .
N3 H3C 0.8900 .
N3 H3D 0.8900 .
N3 H3E 0.8900 .
N4 H4C 0.8900 .
N4 H4D 0.8900 .
N4 H4E 0.8900 .
N5 H5C 0.8900 .
N5 H5D 0.8900 .
N5 H5E 0.8900 .
N6 H6C 0.8900 .
N6 H6D 0.8900 .
N6 H6E 0.8900 .
N7 H7C 0.8900 .
N7 H7D 0.8900 .
N7 H7E 0.8900 .
N8 H8C 0.8900 .
N8 H8D 0.8900 .
N8 H8E 0.8900 .
N11 H11C 0.8900 .
N11 H11D 0.8900 .
N11 H11E 0.8900 .
N12 H12C 0.8900 .
N12 H12D 0.8900 .
N12 H12E 0.8900 .
O1W H1WA 0.8499 .
O1W H1WB 0.8499 .
O2W H2W 0.8501 .
O3W O3WA 0.86(3) .
O6W H6W 0.8501 .
N9 H9A 0.8900 .
N9 H9B 0.8900 .
N9 H9C 0.8900 .
N9 C9 1.50(2) .
N10 H10A 0.8900 .
N10 H10B 0.8900 .
N10 H10C 0.8900 .
N10 C10 1.591(16) .
C9 H9D 0.9700 .
C9 H9E 0.9700 .
C9 C10 1.441(16) .
C10 H10D 0.9700 .
C10 H10E 0.9700 .
